data_4318812
loop_
_publ_author_name
'Dirk Badura'
'Heinrich Vahrenkamp'

_publ_section_title
;
 Pyrazolylborate-Zinc-Nucleobase-Complexes, 3:1 Base Pairing Studies
;
_journal_name_full 'Inorganic Chemistry'
_journal_page_first 6020
_journal_page_last 6027
_journal_paper_doi 10.1021/ic020279f
_journal_volume 41
_journal_year 2002
_chemical_formula_sum 'C66 H74 B N13 O2 Zn'
_chemical_formula_weight 1157.56
_chemical_name_common Tp(CM)Zn-T*(9-Et-A)
_chemical_name_systematic
;
Hydrotris(3-cumyl-5-methyl-pyrazol-1yl)borato-zinc-thyminate-(9-ethyladenine)
;
_space_group_IT_number 14
_symmetry_cell_setting monoclinic
_symmetry_space_group_name_Hall '-P 2yn'
_symmetry_space_group_name_H-M 'P 1 21/n 1'
_atom_sites_solution_hydrogens geom
_atom_sites_solution_primary direct
_atom_sites_solution_secondary difmap
_audit_creation_method SHELXL-97
_cell_angle_alpha 90.00
_cell_angle_beta 111.66(5)
_cell_angle_gamma 90.00
_cell_formula_units_Z 4
_cell_length_a 21.11(6)
_cell_length_b 14.02(4)
_cell_length_c 22.78(7)
_cell_measurement_temperature 226(2)
_cell_volume 6266(3)
_computing_cell_refinement 'Bruker SMART'
_computing_data_collection 'Bruker SMART'
_computing_data_reduction 'Bruker SHELXTL'
_computing_molecular_graphics 'Bruker SHELXTL'
_computing_publication_material 'Bruker SHELXTL'
_computing_structure_refinement 'SHELXL-97 (Sheldrick, 1997)'
_computing_structure_solution 'SHELXS-97 (Sheldrick, 1990)'
_diffrn_ambient_temperature 226(2)
_diffrn_measured_fraction_theta_full 0.946
_diffrn_measured_fraction_theta_max 0.946
_diffrn_measurement_device_type 'CCD area detector'
_diffrn_measurement_method 'phi and omega scans'
_diffrn_radiation_monochromator graphite
_diffrn_radiation_source 'fine-focus sealed tube'
_diffrn_radiation_type MoK\a
_diffrn_radiation_wavelength 0.71073
_diffrn_reflns_av_R_equivalents 0.0515
_diffrn_reflns_av_sigmaI/netI 0.0782
_diffrn_reflns_limit_h_max 28
_diffrn_reflns_limit_h_min -28
_diffrn_reflns_limit_k_max 18
_diffrn_reflns_limit_k_min -18
_diffrn_reflns_limit_l_max 30
_diffrn_reflns_limit_l_min -30
_diffrn_reflns_number 55819
_diffrn_reflns_theta_full 28.67
_diffrn_reflns_theta_max 28.67
_diffrn_reflns_theta_min 1.65
_exptl_absorpt_coefficient_mu 0.446
_exptl_absorpt_correction_type SADABS
_exptl_crystal_colour colourless
_exptl_crystal_density_diffrn 1.227
_exptl_crystal_density_method 'not measured'
_exptl_crystal_description isometric
_exptl_crystal_F_000 2448
_exptl_crystal_size_max 0.5
_exptl_crystal_size_mid 0.3
_exptl_crystal_size_min 0.2
_refine_diff_density_max 0.549
_refine_diff_density_min -0.507
_refine_diff_density_rms 0.052
_refine_ls_extinction_method none
_refine_ls_goodness_of_fit_ref 1.026
_refine_ls_hydrogen_treatment mixed
_refine_ls_matrix_type full
_refine_ls_number_parameters 748
_refine_ls_number_reflns 15264
_refine_ls_number_restraints 0
_refine_ls_restrained_S_all 1.026
_refine_ls_R_factor_all 0.1183
_refine_ls_R_factor_gt 0.0481
_refine_ls_shift/su_max 0.032
_refine_ls_shift/su_mean 0.001
_refine_ls_structure_factor_coef Fsqd
_refine_ls_weighting_details 'calc w=1/[\s^2^(Fo^2^)+(0.0500P)^2^+0.0000P] where P=(Fo^2^+2Fc^2^)/3'
_refine_ls_weighting_scheme calc
_refine_ls_wR_factor_gt 0.1127
_refine_ls_wR_factor_ref 0.1309
_reflns_number_gt 7541
_reflns_number_total 15264
_reflns_threshold_expression >2sigma(I)
_cod_data_source_file ic020279f_2.cif
_cod_data_source_block ta
_cod_depositor_comments
;
The following automatic conversions were performed:

'_symmetry_cell_setting' value 'Monoclinic' changed to 'monoclinic'
according to the built-in table from CIF Core dictionary named
'cif_core.dic' version 2.4.1 from 2010-06-29.

Automatic conversion script
Id: cif_fix_values 1646 2011-03-28 12:23:43Z adriana 
;
_cod_original_cell_volume 6265(31)
_cod_database_code 4318812

loop_
_symmetry_equiv_pos_as_xyz
'x, y, z'
'-x+1/2, y+1/2, -z+1/2'
'-x, -y, -z'
'x-1/2, -y-1/2, z-1/2'

loop_
_atom_site_label
_atom_site_type_symbol
_atom_site_fract_x
_atom_site_fract_y
_atom_site_fract_z
_atom_site_U_iso_or_equiv
_atom_site_adp_type
_atom_site_occupancy
_atom_site_symmetry_multiplicity
_atom_site_calc_flag
_atom_site_refinement_flags
_atom_site_disorder_assembly
_atom_site_disorder_group
Zn1 Zn 1.154159(15) 1.04544(2) 0.385606(14) 0.03815(10) Uani 1 1 d . . .
N10 N 1.16785(11) 0.94285(14) 0.45183(10) 0.0411(5) Uani 1 1 d . . .
N11 N 1.10895(11) 0.96033(14) 0.30939(10) 0.0404(5) Uani 1 1 d . . .
N12 N 1.24618(11) 1.01781(14) 0.37657(10) 0.0399(5) Uani 1 1 d . . .
N1 N 1.14341(11) 1.17518(15) 0.41090(10) 0.0406(5) Uani 1 1 d . . .
O1 O 1.04038(10) 1.10854(13) 0.37918(9) 0.0523(5) Uani 1 1 d . . .
C1 C 1.07719(14) 1.17667(19) 0.40393(13) 0.0421(7) Uani 1 1 d . . .
N2 N 1.05375(11) 1.25487(15) 0.42553(10) 0.0461(6) Uani 1 1 d . . .
H2A H 1.0102 1.2578 0.4175 0.055 Uiso 1 1 calc R . .
C2 C 1.09265(14) 1.32868(19) 0.45859(13) 0.0439(7) Uani 1 1 d . . .
O2 O 1.06524(10) 1.39470(13) 0.47753(9) 0.0573(5) Uani 1 1 d . . .
C3 C 1.16258(14) 1.32417(18) 0.46728(13) 0.0427(7) Uani 1 1 d . . .
C4 C 1.18381(14) 1.24892(18) 0.44230(12) 0.0412(6) Uani 1 1 d . . .
H4A H 1.2299 1.2473 0.4469 0.049 Uiso 1 1 calc R . .
C5 C 1.20877(15) 1.4030(2) 0.50244(16) 0.0631(9) Uani 1 1 d . . .
H5A H 1.2547 1.3904 0.5044 0.095 Uiso 1 1 calc R . .
H5B H 1.2087 1.4068 0.5449 0.095 Uiso 1 1 calc R . .
H5C H 1.1929 1.4630 0.4808 0.095 Uiso 1 1 calc R . .
N3 N 0.79448(14) 1.44586(18) 0.37724(13) 0.0639(7) Uani 1 1 d . . .
C6 C 0.74147(18) 1.3998(3) 0.33705(19) 0.0744(10) Uani 1 1 d . . .
H6A H 0.6995 1.4306 0.3286 0.089 Uiso 1 1 calc R . .
N4 N 0.73690(13) 1.3176(2) 0.30643(13) 0.0689(8) Uani 1 1 d . . .
C7 C 0.79900(16) 1.2803(2) 0.32080(14) 0.0510(7) Uani 1 1 d . . .
C8 C 0.85875(14) 1.31960(19) 0.36105(13) 0.0442(7) Uani 1 1 d . . .
C9 C 0.85551(16) 1.4054(2) 0.39103(14) 0.0495(7) Uani 1 1 d . . .
N5 N 0.90988(13) 1.44797(17) 0.43253(12) 0.0615(7) Uani 1 1 d . . .
H5D H 0.9053 1.5012 0.4502 0.074 Uiso 1 1 calc R . .
H5E H 0.9500 1.4226 0.4421 0.074 Uiso 1 1 calc R . .
N6 N 0.91246(12) 1.26014(16) 0.36567(11) 0.0497(6) Uani 1 1 d . . .
C10 C 0.88381(16) 1.1888(2) 0.32814(14) 0.0539(8) Uani 1 1 d . . .
H10A H 0.9086 1.1369 0.3216 0.065 Uiso 1 1 calc R . .
N7 N 0.81570(13) 1.19662(17) 0.29983(12) 0.0543(6) Uani 1 1 d . . .
C11 C 0.76900(18) 1.1277(2) 0.25721(16) 0.0732(10) Uani 1 1 d . . .
H11A H 0.7915 1.0974 0.2313 0.088 Uiso 1 1 calc R . .
H11B H 0.7287 1.1615 0.2288 0.088 Uiso 1 1 calc R . .
C12 C 0.7471(2) 1.0529(3) 0.2916(2) 0.1080(15) Uani 1 1 d . . .
H12A H 0.7163 1.0090 0.2616 0.162 Uiso 1 1 calc R . .
H12B H 0.7239 1.0824 0.3167 0.162 Uiso 1 1 calc R . .
H12C H 0.7867 1.0183 0.3192 0.162 Uiso 1 1 calc R . .
N13 N 1.18586(11) 0.85613(15) 0.43395(10) 0.0423(5) Uani 1 1 d . . .
C13 C 1.15097(13) 0.92665(19) 0.50243(13) 0.0436(7) Uani 1 1 d . . .
C14 C 1.15751(16) 0.8306(2) 0.51703(14) 0.0559(8) Uani 1 1 d . . .
H14A H 1.1487 0.8004 0.5501 0.067 Uiso 1 1 calc R . .
C15 C 1.17944(15) 0.78795(19) 0.47348(14) 0.0523(8) Uani 1 1 d . . .
C16 C 1.1950(2) 0.6852(2) 0.46677(17) 0.0778(11) Uani 1 1 d . . .
H16A H 1.2089 0.6779 0.4309 0.117 Uiso 1 1 calc R . .
H16B H 1.1546 0.6470 0.4602 0.117 Uiso 1 1 calc R . .
H16C H 1.2315 0.6641 0.5049 0.117 Uiso 1 1 calc R . .
C17 C 1.13039(13) 1.00270(19) 0.53617(12) 0.0408(6) Uani 1 1 d . . .
C18 C 1.07758(14) 0.9883(2) 0.55758(13) 0.0478(7) Uani 1 1 d . . .
H18A H 1.0546 0.9295 0.5499 0.057 Uiso 1 1 calc R . .
C19 C 1.05810(14) 1.0581(2) 0.58978(14) 0.0549(8) Uani 1 1 d . . .
H19A H 1.0219 1.0461 0.6035 0.066 Uiso 1 1 calc R . .
C20 C 1.09062(14) 1.1456(2) 0.60249(13) 0.0483(7) Uani 1 1 d . . .
C21 C 1.14444(14) 1.1595(2) 0.58229(13) 0.0489(7) Uani 1 1 d . . .
H21A H 1.1681 1.2178 0.5910 0.059 Uiso 1 1 calc R . .
C22 C 1.16399(14) 1.0892(2) 0.54953(13) 0.0459(7) Uani 1 1 d . . .
H22A H 1.2005 1.1006 0.5363 0.055 Uiso 1 1 calc R . .
C23 C 1.06757(16) 1.2248(2) 0.63555(15) 0.0615(9) Uani 1 1 d . . .
H23A H 1.1028 1.2753 0.6461 0.074 Uiso 1 1 calc R . .
C24 C 1.0618(2) 1.1934(3) 0.69668(19) 0.1095(15) Uani 1 1 d . . .
H24A H 1.1046 1.1655 0.7239 0.164 Uiso 1 1 calc R . .
H24B H 1.0257 1.1464 0.6879 0.164 Uiso 1 1 calc R . .
H24C H 1.0512 1.2481 0.7175 0.164 Uiso 1 1 calc R . .
C25 C 1.0030(3) 1.2679(3) 0.5919(2) 0.139(2) Uani 1 1 d . . .
H25A H 1.0089 1.2885 0.5536 0.208 Uiso 1 1 calc R . .
H25B H 0.9913 1.3223 0.6122 0.208 Uiso 1 1 calc R . .
H25C H 0.9668 1.2209 0.5815 0.208 Uiso 1 1 calc R . .
N14 N 1.13943(11) 0.87267(14) 0.31535(10) 0.0400(5) Uani 1 1 d . . .
C26 C 1.05637(14) 0.95948(19) 0.25445(13) 0.0442(6) Uani 1 1 d . . .
C27 C 1.05316(15) 0.8711(2) 0.22558(14) 0.0528(8) Uani 1 1 d . . .
H27A H 1.0210 0.8518 0.1864 0.063 Uiso 1 1 calc R . .
C28 C 1.10530(15) 0.81823(19) 0.26482(14) 0.0458(7) Uani 1 1 d . . .
C29 C 1.12481(17) 0.7179(2) 0.25726(15) 0.0630(9) Uani 1 1 d . . .
H29A H 1.1646 0.7000 0.2936 0.095 Uiso 1 1 calc R . .
H29B H 1.1352 0.7129 0.2193 0.095 Uiso 1 1 calc R . .
H29C H 1.0873 0.6756 0.2539 0.095 Uiso 1 1 calc R . .
C30 C 1.01171(15) 1.0421(2) 0.22945(13) 0.0490(7) Uani 1 1 d . . .
C31 C 1.03541(18) 1.1342(2) 0.23784(15) 0.0668(9) Uani 1 1 d . . .
H31A H 1.0814 1.1459 0.2624 0.080 Uiso 1 1 calc R . .
C32 C 0.9932(2) 1.2093(3) 0.21097(17) 0.0849(12) Uani 1 1 d . . .
H32A H 1.0107 1.2716 0.2185 0.102 Uiso 1 1 calc R . .
C33 C 0.9267(3) 1.1962(3) 0.17379(18) 0.0866(13) Uani 1 1 d . . .
C34 C 0.90227(19) 1.1035(3) 0.16615(16) 0.0801(11) Uani 1 1 d . . .
H34A H 0.8561 1.0922 0.1419 0.096 Uiso 1 1 calc R . .
C35 C 0.94419(16) 1.0273(2) 0.19333(15) 0.0623(9) Uani 1 1 d . . .
H35A H 0.9265 0.9650 0.1871 0.075 Uiso 1 1 calc R . .
C36 C 0.8817(3) 1.2806(4) 0.1414(2) 0.151(3) Uani 1 1 d . . .
C37 C 0.8717(3) 1.2892(3) 0.0770(2) 0.1264(18) Uani 1 1 d . . .
H37A H 0.8448 1.3457 0.0597 0.190 Uiso 1 1 calc R . .
H37B H 0.8479 1.2333 0.0544 0.190 Uiso 1 1 calc R . .
H37C H 0.9155 1.2946 0.0726 0.190 Uiso 1 1 calc R . .
C38 C 0.8468(2) 1.3232(3) 0.1742(2) 0.135(2) Uani 1 1 d . . .
H38A H 0.8219 1.3778 0.1506 0.203 Uiso 1 1 calc R . .
H38B H 0.8786 1.3442 0.2149 0.203 Uiso 1 1 calc R . .
H38C H 0.8150 1.2779 0.1803 0.203 Uiso 1 1 calc R . .
N15 N 1.25890(11) 0.92173(14) 0.37654(10) 0.0403(5) Uani 1 1 d . . .
C39 C 1.30086(13) 1.06269(18) 0.37485(12) 0.0409(6) Uani 1 1 d . . .
C40 C 1.34918(14) 0.9966(2) 0.37475(14) 0.0498(7) Uani 1 1 d . . .
H40A H 1.3927 1.0095 0.3743 0.060 Uiso 1 1 calc R . .
C41 C 1.32139(14) 0.9084(2) 0.37538(13) 0.0463(7) Uani 1 1 d . . .
C42 C 1.35091(16) 0.8115(2) 0.37496(17) 0.0670(9) Uani 1 1 d . . .
H42A H 1.3183 0.7632 0.3756 0.101 Uiso 1 1 calc R . .
H42B H 1.3924 0.8043 0.4119 0.101 Uiso 1 1 calc R . .
H42C H 1.3613 0.8042 0.3371 0.101 Uiso 1 1 calc R . .
C43 C 1.30259(14) 1.16751(18) 0.37015(13) 0.0404(6) Uani 1 1 d . . .
C44 C 1.35888(14) 1.2185(2) 0.40600(14) 0.0513(7) Uani 1 1 d . . .
H44A H 1.3965 1.1863 0.4351 0.062 Uiso 1 1 calc R . .
C45 C 1.36143(16) 1.3157(2) 0.40026(14) 0.0563(8) Uani 1 1 d . . .
H45A H 1.4009 1.3487 0.4255 0.068 Uiso 1 1 calc R . .
C46 C 1.30849(16) 1.36552(19) 0.35909(14) 0.0485(7) Uani 1 1 d . . .
C47 C 1.25148(15) 1.31518(19) 0.32321(14) 0.0492(7) Uani 1 1 d . . .
H47A H 1.2139 1.3479 0.2946 0.059 Uiso 1 1 calc R . .
C48 C 1.24859(14) 1.21716(19) 0.32848(13) 0.0449(7) Uani 1 1 d . . .
H48A H 1.2092 1.1841 0.3033 0.054 Uiso 1 1 calc R . .
C49 C 1.31289(19) 1.4732(2) 0.35406(16) 0.0656(9) Uani 1 1 d . . .
H49A H 1.3621 1.4881 0.3733 0.079 Uiso 1 1 calc R . .
C50 C 1.2912(3) 1.5096(2) 0.28939(19) 0.1083(16) Uani 1 1 d . . .
H50A H 1.3139 1.4741 0.2663 0.162 Uiso 1 1 calc R . .
H50B H 1.3031 1.5766 0.2903 0.162 Uiso 1 1 calc R . .
H50C H 1.2422 1.5023 0.2687 0.162 Uiso 1 1 calc R . .
C51 C 1.2819(3) 1.5226(3) 0.3941(2) 0.1191(17) Uani 1 1 d . . .
H51A H 1.3000 1.4962 0.4364 0.179 Uiso 1 1 calc R . .
H51B H 1.2329 1.5141 0.3765 0.179 Uiso 1 1 calc R . .
H51C H 1.2926 1.5901 0.3958 0.179 Uiso 1 1 calc R . .
B1 B 1.20292(16) 0.8494(2) 0.37351(15) 0.0419(8) Uani 1 1 d . . .
H1 H 1.2187 0.7841 0.3695 0.050 Uiso 1 1 calc R . .
C52 C 1.0656(3) 0.4639(3) 0.2496(2) 0.1043(14) Uani 1 1 d . . .
H52A H 1.1010 0.4429 0.2370 0.125 Uiso 1 1 calc R . .
C53 C 1.0692(3) 0.4488(3) 0.3102(2) 0.1117(15) Uani 1 1 d . . .
H53A H 1.1070 0.4167 0.3390 0.134 Uiso 1 1 calc R . .
C54 C 1.0192(3) 0.4794(4) 0.3290(2) 0.1227(18) Uani 1 1 d . . .
H54A H 1.0220 0.4685 0.3706 0.147 Uiso 1 1 calc R . .
C55 C 0.9652(3) 0.5256(4) 0.2879(3) 0.1203(17) Uani 1 1 d . . .
H55A H 0.9303 0.5478 0.3007 0.144 Uiso 1 1 calc R . .
C56 C 0.9613(3) 0.5403(3) 0.2263(3) 0.1114(16) Uani 1 1 d . . .
H56A H 0.9238 0.5723 0.1970 0.134 Uiso 1 1 calc R . .
C57 C 1.0125(3) 0.5078(4) 0.2091(2) 0.1035(15) Uani 1 1 d . . .
H57A H 1.0098 0.5170 0.1674 0.124 Uiso 1 1 calc R . .
C58 C 1.4480(3) 0.7962(4) 0.5741(3) 0.1169(17) Uani 1 1 d . . .
H58A H 1.4864 0.7579 0.5798 0.140 Uiso 1 1 calc R . .
C59 C 1.4416(3) 0.8804(4) 0.5446(2) 0.1084(15) Uani 1 1 d . . .
H59A H 1.4749 0.9014 0.5293 0.130 Uiso 1 1 calc R . .
C60 C 1.3847(3) 0.9357(3) 0.5372(2) 0.1120(17) Uani 1 1 d . . .
H60A H 1.3794 0.9958 0.5177 0.134 Uiso 1 1 calc R . .
C61 C 1.3364(3) 0.9022(4) 0.5584(2) 0.1111(17) Uani 1 1 d . . .
H61A H 1.2970 0.9386 0.5520 0.133 Uiso 1 1 calc R . .
C62 C 1.3443(2) 0.8176(4) 0.5885(2) 0.1145(16) Uani 1 1 d . . .
H62A H 1.3114 0.7957 0.6040 0.137 Uiso 1 1 calc R . .
C63 C 1.3995(3) 0.7654(4) 0.5959(3) 0.1251(18) Uani 1 1 d . . .
H63A H 1.4051 0.7061 0.6165 0.150 Uiso 1 1 calc R . .
C64 C 0.9597(3) 0.9731(5) 0.0313(3) 0.1101(16) Uani 1 1 d . . .
H64A H 0.9313 0.9534 0.0526 0.132 Uiso 1 1 calc R . .
C65 C 0.9953(3) 1.0524(5) 0.0488(2) 0.1060(15) Uani 1 1 d . . .
H65A H 0.9925 1.0890 0.0823 0.127 Uiso 1 1 calc R . .
C66 C 1.0365(3) 1.0811(4) 0.0174(3) 0.1118(16) Uani 1 1 d . . .
H66A H 1.0621 1.1376 0.0293 0.134 Uiso 1 1 calc R . .

loop_
_atom_site_aniso_label
_atom_site_aniso_U_11
_atom_site_aniso_U_22
_atom_site_aniso_U_33
_atom_site_aniso_U_23
_atom_site_aniso_U_13
_atom_site_aniso_U_12
Zn1 0.04688(18) 0.02673(15) 0.04514(19) -0.00266(15) 0.02201(14) 0.00247(14)
N10 0.0510(13) 0.0303(12) 0.0468(14) -0.0026(10) 0.0239(11) 0.0040(10)
N11 0.0498(13) 0.0273(11) 0.0477(14) -0.0008(11) 0.0223(11) 0.0056(10)
N12 0.0469(13) 0.0283(12) 0.0492(14) -0.0010(10) 0.0233(11) 0.0034(10)
N1 0.0464(14) 0.0339(12) 0.0481(14) -0.0029(11) 0.0249(11) 0.0044(10)
O1 0.0581(12) 0.0361(11) 0.0666(14) -0.0142(10) 0.0273(11) -0.0041(9)
C1 0.0531(18) 0.0332(15) 0.0442(17) 0.0002(13) 0.0228(14) 0.0081(13)
N2 0.0440(13) 0.0391(13) 0.0591(16) -0.0126(12) 0.0237(12) 0.0054(11)
C2 0.0561(18) 0.0334(15) 0.0451(17) -0.0043(13) 0.0221(14) 0.0078(13)
O2 0.0620(13) 0.0438(12) 0.0688(14) -0.0179(10) 0.0274(11) 0.0103(10)
C3 0.0510(17) 0.0323(15) 0.0492(17) -0.0031(13) 0.0233(14) 0.0009(13)
C4 0.0467(16) 0.0365(15) 0.0462(17) -0.0009(13) 0.0240(14) 0.0013(13)
C5 0.064(2) 0.0505(19) 0.079(2) -0.0179(17) 0.0309(18) -0.0060(16)
N3 0.0579(17) 0.0567(17) 0.080(2) -0.0038(15) 0.0288(15) 0.0125(15)
C6 0.058(2) 0.074(3) 0.093(3) 0.008(2) 0.030(2) 0.021(2)
N4 0.0564(17) 0.0657(19) 0.080(2) -0.0010(16) 0.0204(15) 0.0086(15)
C7 0.0556(19) 0.0474(18) 0.0518(19) 0.0029(15) 0.0221(16) 0.0038(15)
C8 0.0522(17) 0.0387(16) 0.0468(17) -0.0005(13) 0.0244(15) 0.0027(14)
C9 0.0585(19) 0.0450(17) 0.0507(19) -0.0007(15) 0.0269(16) 0.0060(15)
N5 0.0616(16) 0.0481(15) 0.0764(19) -0.0244(14) 0.0275(15) 0.0041(13)
N6 0.0541(15) 0.0420(14) 0.0551(16) -0.0071(12) 0.0227(12) 0.0049(12)
C10 0.060(2) 0.0448(18) 0.059(2) -0.0051(16) 0.0248(17) 0.0037(15)
N7 0.0579(17) 0.0475(15) 0.0556(16) -0.0109(13) 0.0187(13) -0.0035(13)
C11 0.076(2) 0.067(2) 0.067(2) -0.0186(19) 0.0152(19) -0.0129(19)
C12 0.123(4) 0.101(3) 0.104(3) -0.028(3) 0.047(3) -0.064(3)
N13 0.0559(14) 0.0304(12) 0.0465(14) 0.0013(11) 0.0258(12) 0.0044(10)
C13 0.0487(16) 0.0401(16) 0.0467(17) 0.0023(13) 0.0231(14) -0.0013(13)
C14 0.082(2) 0.0425(17) 0.056(2) 0.0092(15) 0.0401(18) 0.0036(16)
C15 0.072(2) 0.0340(16) 0.058(2) 0.0074(14) 0.0327(17) 0.0054(14)
C16 0.135(3) 0.0316(17) 0.090(3) 0.0124(17) 0.068(3) 0.0119(19)
C17 0.0467(16) 0.0398(15) 0.0390(16) 0.0000(13) 0.0195(13) 0.0015(13)
C18 0.0528(17) 0.0450(17) 0.0502(18) -0.0020(14) 0.0244(15) -0.0054(14)
C19 0.0516(18) 0.063(2) 0.060(2) -0.0037(17) 0.0321(16) -0.0029(16)
C20 0.0538(18) 0.0504(18) 0.0449(17) -0.0060(14) 0.0231(15) 0.0010(14)
C21 0.0563(18) 0.0448(17) 0.0502(18) -0.0040(14) 0.0251(15) -0.0045(14)
C22 0.0500(17) 0.0467(17) 0.0486(18) 0.0008(14) 0.0271(15) -0.0017(14)
C23 0.069(2) 0.065(2) 0.063(2) -0.0153(17) 0.0383(18) 0.0009(17)
C24 0.169(4) 0.101(3) 0.088(3) -0.007(3) 0.081(3) 0.017(3)
C25 0.156(4) 0.130(4) 0.104(4) -0.029(3) 0.018(3) 0.084(4)
N14 0.0500(13) 0.0259(11) 0.0483(14) -0.0032(10) 0.0232(12) 0.0012(10)
C26 0.0495(16) 0.0401(16) 0.0456(17) -0.0055(14) 0.0208(14) -0.0021(14)
C27 0.0605(19) 0.0446(17) 0.0510(19) -0.0146(15) 0.0179(16) -0.0065(15)
C28 0.0606(19) 0.0317(15) 0.0515(18) -0.0097(14) 0.0282(16) -0.0044(14)
C29 0.080(2) 0.0409(17) 0.070(2) -0.0179(16) 0.0306(18) -0.0036(16)
C30 0.0582(18) 0.0469(17) 0.0416(16) -0.0030(15) 0.0179(14) 0.0063(15)
C31 0.086(2) 0.0431(19) 0.060(2) -0.0013(17) 0.0150(19) 0.0062(18)
C32 0.132(4) 0.051(2) 0.060(2) 0.0070(18) 0.021(2) 0.025(2)
C33 0.127(4) 0.083(3) 0.054(2) 0.015(2) 0.038(3) 0.053(3)
C34 0.072(2) 0.109(3) 0.056(2) 0.014(2) 0.0196(19) 0.033(2)
C35 0.061(2) 0.066(2) 0.060(2) 0.0040(17) 0.0226(17) 0.0077(17)
C36 0.245(6) 0.145(4) 0.072(3) 0.050(3) 0.068(4) 0.149(5)
C37 0.184(5) 0.100(3) 0.080(3) 0.037(3) 0.031(3) 0.046(3)
C38 0.150(4) 0.124(4) 0.154(5) 0.068(4) 0.081(4) 0.086(3)
N15 0.0474(13) 0.0268(11) 0.0523(14) -0.0002(10) 0.0249(11) 0.0070(10)
C39 0.0442(15) 0.0383(16) 0.0461(17) -0.0010(13) 0.0237(13) 0.0025(12)
C40 0.0461(17) 0.0451(17) 0.066(2) 0.0014(15) 0.0298(16) 0.0063(14)
C41 0.0480(17) 0.0391(16) 0.0563(19) 0.0013(14) 0.0246(15) 0.0089(13)
C42 0.066(2) 0.0459(18) 0.098(3) 0.0029(18) 0.041(2) 0.0193(16)
C43 0.0453(16) 0.0363(15) 0.0460(17) -0.0013(13) 0.0245(14) 0.0001(13)
C44 0.0479(17) 0.0479(18) 0.0568(19) 0.0030(15) 0.0178(15) -0.0037(14)
C45 0.060(2) 0.0462(18) 0.057(2) -0.0067(16) 0.0155(16) -0.0132(16)
C46 0.068(2) 0.0335(15) 0.0525(19) -0.0038(14) 0.0316(16) -0.0085(15)
C47 0.0582(19) 0.0377(16) 0.0563(19) 0.0047(14) 0.0264(16) 0.0065(14)
C48 0.0453(16) 0.0390(16) 0.0530(18) -0.0037(14) 0.0211(14) -0.0032(13)
C49 0.093(2) 0.0417(19) 0.065(2) -0.0063(16) 0.032(2) -0.0107(17)
C50 0.205(5) 0.048(2) 0.101(3) 0.015(2) 0.090(3) 0.010(3)
C51 0.205(5) 0.050(2) 0.159(4) -0.014(3) 0.133(4) -0.006(3)
B1 0.053(2) 0.0242(15) 0.055(2) 0.0004(14) 0.0279(17) 0.0064(14)
C52 0.108(4) 0.108(4) 0.096(4) 0.024(3) 0.037(3) -0.007(3)
C53 0.141(4) 0.104(4) 0.093(4) 0.038(3) 0.046(3) 0.027(3)
C54 0.157(5) 0.134(5) 0.088(4) 0.026(3) 0.058(4) 0.041(4)
C55 0.135(4) 0.118(4) 0.103(4) 0.007(3) 0.037(3) 0.033(3)
C56 0.105(4) 0.105(4) 0.092(4) 0.010(3) -0.001(3) -0.003(3)
C57 0.105(4) 0.116(4) 0.081(3) 0.011(3) 0.024(3) -0.028(3)
C58 0.088(4) 0.120(4) 0.137(5) 0.007(4) 0.034(3) 0.029(3)
C59 0.114(4) 0.112(4) 0.089(3) 0.000(3) 0.026(3) 0.010(3)
C60 0.156(5) 0.085(3) 0.067(3) 0.000(2) 0.008(3) 0.018(4)
C61 0.091(4) 0.122(5) 0.091(4) -0.013(3) 0.000(3) 0.033(3)
C62 0.081(3) 0.129(4) 0.120(4) 0.003(4) 0.021(3) 0.010(3)
C63 0.095(4) 0.107(4) 0.155(5) 0.020(3) 0.024(4) 0.019(3)
C64 0.098(4) 0.138(5) 0.089(4) 0.021(4) 0.028(3) 0.014(4)
C65 0.118(4) 0.125(5) 0.066(3) 0.007(3) 0.023(3) 0.030(4)
C66 0.116(4) 0.105(4) 0.084(4) 0.012(3) 0.002(3) 0.012(3)

loop_
_atom_type_symbol
_atom_type_description
_atom_type_scat_dispersion_real
_atom_type_scat_dispersion_imag
_atom_type_scat_source
C C 0.0033 0.0016 'International Tables Vol C Tables 4.2.6.8 and 6.1.1.4'
H H 0.0000 0.0000 'International Tables Vol C Tables 4.2.6.8 and 6.1.1.4'
B B 0.0013 0.0007 'International Tables Vol C Tables 4.2.6.8 and 6.1.1.4'
N N 0.0061 0.0033 'International Tables Vol C Tables 4.2.6.8 and 6.1.1.4'
O O 0.0106 0.0060 'International Tables Vol C Tables 4.2.6.8 and 6.1.1.4'
Zn Zn 0.2839 1.4301 'International Tables Vol C Tables 4.2.6.8 and 6.1.1.4'

loop_
_geom_angle_atom_site_label_1
_geom_angle_atom_site_label_2
_geom_angle_atom_site_label_3
_geom_angle
_geom_angle_site_symmetry_1
_geom_angle_site_symmetry_3
_geom_angle_publ_flag
N1 Zn1 N10 116.3(2) . . ?
N1 Zn1 N11 137.11(11) . . ?
N10 Zn1 N11 96.5(2) . . ?
N1 Zn1 N12 114.95(9) . . ?
N10 Zn1 N12 93.45(12) . . ?
N11 Zn1 N12 88.12(16) . . ?
N1 Zn1 C1 30.61(11) . . ?
N10 Zn1 C1 108.05(18) . . ?
N11 Zn1 C1 115.49(17) . . ?
N12 Zn1 C1 145.02(11) . . ?
C13 N10 N13 107.1(2) . . ?
C13 N10 Zn1 138.4(2) . . ?
N13 N10 Zn1 112.6(2) . . ?
C26 N11 N14 106.5(2) . . ?
C26 N11 Zn1 140.8(2) . . ?
N14 N11 Zn1 112.7(2) . . ?
C39 N12 N15 107.0(2) . . ?
C39 N12 Zn1 140.8(2) . . ?
N15 N12 Zn1 112.06(15) . . ?
C1 N1 C4 118.1(2) . . ?
C1 N1 Zn1 102.06(17) . . ?
C4 N1 Zn1 138.2(2) . . ?
O1 C1 N1 119.7(3) . . ?
O1 C1 N2 122.5(3) . . ?
N1 C1 N2 117.9(3) . . ?
O1 C1 Zn1 72.7(3) . . ?
N1 C1 Zn1 47.33(16) . . ?
N2 C1 Zn1 163.8(2) . . ?
C2 N2 C1 125.7(3) . . ?
O2 C2 N2 119.5(3) . . ?
O2 C2 C3 125.2(3) . . ?
N2 C2 C3 115.3(3) . . ?
C4 C3 C2 117.8(3) . . ?
C4 C3 C5 123.4(3) . . ?
C2 C3 C5 118.8(3) . . ?
C3 C4 N1 124.9(3) . . ?
C6 N3 C9 116.9(3) . . ?
N3 C6 N4 131.6(3) . . ?
C6 N4 C7 109.6(3) . . ?
N4 C7 N7 127.6(3) . . ?
N4 C7 C8 125.7(3) . . ?
N7 C7 C8 106.7(3) . . ?
C7 C8 N6 109.6(3) . . ?
C7 C8 C9 118.3(3) . . ?
N6 C8 C9 132.1(3) . . ?
N5 C9 N3 118.8(3) . . ?
N5 C9 C8 123.3(3) . . ?
N3 C9 C8 117.9(3) . . ?
C10 N6 C8 104.0(3) . . ?
N6 C10 N7 113.9(3) . . ?
C10 N7 C7 105.7(3) . . ?
C10 N7 C11 127.1(3) . . ?
C7 N7 C11 127.1(3) . . ?
N7 C11 C12 112.4(4) . . ?
C15 N13 N10 108.6(3) . . ?
C15 N13 B1 131.4(3) . . ?
N10 N13 B1 119.7(2) . . ?
N10 C13 C14 109.6(2) . . ?
N10 C13 C17 123.2(3) . . ?
C14 C13 C17 127.1(3) . . ?
C15 C14 C13 106.2(3) . . ?
N13 C15 C14 108.4(3) . . ?
N13 C15 C16 122.1(3) . . ?
C14 C15 C16 129.5(3) . . ?
C22 C17 C18 117.7(3) . . ?
C22 C17 C13 121.7(3) . . ?
C18 C17 C13 120.6(3) . . ?
C19 C18 C17 121.5(3) . . ?
C18 C19 C20 121.3(3) . . ?
C19 C20 C21 117.3(3) . . ?
C19 C20 C23 121.8(3) . . ?
C21 C20 C23 120.9(3) . . ?
C22 C21 C20 121.4(3) . . ?
C17 C22 C21 120.8(3) . . ?
C25 C23 C24 111.7(4) . . ?
C25 C23 C20 110.3(3) . . ?
C24 C23 C20 113.3(3) . . ?
C28 N14 N11 109.9(3) . . ?
C28 N14 B1 129.8(3) . . ?
N11 N14 B1 120.3(2) . . ?
N11 C26 C27 109.3(3) . . ?
N11 C26 C30 123.4(3) . . ?
C27 C26 C30 127.3(3) . . ?
C28 C27 C26 106.8(3) . . ?
N14 C28 C27 107.6(3) . . ?
N14 C28 C29 123.3(3) . . ?
C27 C28 C29 129.1(3) . . ?
C31 C30 C35 118.0(3) . . ?
C31 C30 C26 122.6(3) . . ?
C35 C30 C26 119.3(3) . . ?
C32 C31 C30 121.1(4) . . ?
C33 C32 C31 121.9(4) . . ?
C32 C33 C34 117.1(3) . . ?
C32 C33 C36 120.9(5) . . ?
C34 C33 C36 122.0(5) . . ?
C35 C34 C33 121.5(4) . . ?
C34 C35 C30 120.3(4) . . ?
C38 C36 C37 128.9(4) . . ?
C38 C36 C33 116.1(4) . . ?
C37 C36 C33 113.4(4) . . ?
C41 N15 N12 109.3(2) . . ?
C41 N15 B1 130.7(3) . . ?
N12 N15 B1 119.9(3) . . ?
N12 C39 C40 109.5(3) . . ?
N12 C39 C43 121.3(2) . . ?
C40 C39 C43 129.1(3) . . ?
C41 C40 C39 106.6(3) . . ?
N15 C41 C40 107.6(3) . . ?
N15 C41 C42 122.8(3) . . ?
C40 C41 C42 129.6(3) . . ?
C44 C43 C48 117.7(3) . . ?
C44 C43 C39 121.1(3) . . ?
C48 C43 C39 121.2(3) . . ?
C45 C44 C43 121.2(3) . . ?
C46 C45 C44 121.7(3) . . ?
C45 C46 C47 117.6(3) . . ?
C45 C46 C49 120.4(3) . . ?
C47 C46 C49 122.0(3) . . ?
C46 C47 C48 121.0(3) . . ?
C43 C48 C47 120.8(3) . . ?
C50 C49 C51 114.4(4) . . ?
C50 C49 C46 114.7(3) . . ?
C51 C49 C46 111.5(3) . . ?
N14 B1 N15 108.1(3) . . ?
N14 B1 N13 109.9(3) . . ?
N15 B1 N13 110.3(2) . . ?
C57 C52 C53 119.7(5) . . ?
C54 C53 C52 120.8(5) . . ?
C53 C54 C55 119.6(5) . . ?
C54 C55 C56 119.6(5) . . ?
C57 C56 C55 119.0(5) . . ?
C52 C57 C56 121.3(5) . . ?
C59 C58 C63 120.8(5) . . ?
C58 C59 C60 118.5(5) . . ?
C61 C60 C59 119.4(5) . . ?
C62 C61 C60 121.0(5) . . ?
C63 C62 C61 119.0(6) . . ?
C62 C63 C58 121.3(6) . . ?
C65 C64 C66 120.9(5) . 3_775 ?
C64 C65 C66 119.3(5) . . ?
C65 C66 C64 119.7(5) . 3_775 ?

loop_
_geom_bond_atom_site_label_1
_geom_bond_atom_site_label_2
_geom_bond_distance
_geom_bond_site_symmetry_2
_geom_bond_publ_flag
Zn1 N1 1.946(5) . ?
Zn1 N10 2.026(5) . ?
Zn1 N11 2.031(5) . ?
Zn1 N12 2.064(6) . ?
Zn1 C1 2.588(6) . ?
N10 C13 1.346(5) . ?
N10 N13 1.379(4) . ?
N11 C26 1.332(4) . ?
N11 N14 1.370(4) . ?
N12 C39 1.328(4) . ?
N12 N15 1.373(5) . ?
N1 C1 1.347(5) . ?
N1 C4 1.363(4) . ?
O1 C1 1.229(4) . ?
C1 N2 1.367(4) . ?
N2 C2 1.362(4) . ?
C2 O2 1.250(4) . ?
C2 C3 1.417(6) . ?
C3 C4 1.351(4) . ?
C3 C5 1.496(5) . ?
N3 C6 1.323(5) . ?
N3 C9 1.335(5) . ?
C6 N4 1.331(5) . ?
N4 C7 1.335(5) . ?
C7 N7 1.361(5) . ?
C7 C8 1.372(5) . ?
C8 N6 1.380(4) . ?
C8 C9 1.397(5) . ?
C9 N5 1.329(4) . ?
N6 C10 1.309(4) . ?
C10 N7 1.346(5) . ?
N7 C11 1.463(4) . ?
C11 C12 1.482(5) . ?
N13 C15 1.354(4) . ?
N13 B1 1.549(5) . ?
C13 C14 1.382(5) . ?
C13 C17 1.471(5) . ?
C14 C15 1.376(5) . ?
C15 C16 1.497(5) . ?
C17 C22 1.381(5) . ?
C17 C18 1.387(5) . ?
C18 C19 1.373(4) . ?
C19 C20 1.383(5) . ?
C20 C21 1.388(5) . ?
C20 C23 1.518(5) . ?
C21 C22 1.388(4) . ?
C23 C25 1.486(6) . ?
C23 C24 1.508(6) . ?
N14 C28 1.347(4) . ?
N14 B1 1.532(5) . ?
C26 C27 1.393(5) . ?
C26 C30 1.469(5) . ?
C27 C28 1.354(4) . ?
C28 C29 1.493(5) . ?
C30 C31 1.371(5) . ?
C30 C35 1.373(5) . ?
C31 C32 1.369(5) . ?
C32 C33 1.357(6) . ?
C33 C34 1.386(6) . ?
C33 C36 1.526(6) . ?
C34 C35 1.379(5) . ?
C36 C38 1.366(6) . ?
C36 C37 1.408(7) . ?
N15 C41 1.342(5) . ?
N15 B1 1.539(5) . ?
C39 C40 1.378(4) . ?
C39 C43 1.475(5) . ?
C40 C41 1.371(5) . ?
C41 C42 1.495(5) . ?
C43 C44 1.369(4) . ?
C43 C48 1.373(4) . ?
C44 C45 1.372(5) . ?
C45 C46 1.357(5) . ?
C46 C47 1.374(5) . ?
C46 C49 1.519(6) . ?
C47 C48 1.382(5) . ?
C49 C50 1.464(6) . ?
C49 C51 1.477(5) . ?
C52 C57 1.312(6) . ?
C52 C53 1.371(7) . ?
C53 C54 1.347(7) . ?
C54 C55 1.344(6) . ?
C55 C56 1.391(8) . ?
C56 C57 1.356(7) . ?
C58 C59 1.340(7) . ?
C58 C63 1.362(7) . ?
C59 C60 1.387(7) . ?
C60 C61 1.362(7) . ?
C61 C62 1.349(7) . ?
C62 C63 1.334(7) . ?
C64 C65 1.319(7) . ?
C64 C66 1.371(7) 3_775 ?
C65 C66 1.375(7) . ?
C66 C64 1.371(7) 3_775 ?
